data_2236815
loop_
_publ_author_name
'Fern\'andez-Herrera, Mar\'ia A.'
'Sandoval-Ram\'irez, Jes\'us'
'Bern\`es, Sylvain'
'Rodr\'iguez-Acosta, Maricela'
'Hern\'andez Linares, Mar\'ia-Guadalupe'

_publ_section_title
;
 (25<i>R</i>)-6\a-Hydroxy-5\a-spirostan-3\b-yl tosylate
;
_journal_coeditor_code BQ2379
_journal_issue 12
_journal_name_full 'Acta Crystallographica Section E'
_journal_page_first o3413
_journal_page_last o3414
_journal_paper_doi 10.1107/S1600536812046600
_journal_volume 68
_journal_year 2012
_chemical_formula_iupac 'C34 H50 O6 S'
_chemical_formula_moiety 'C34 H50 O6 S'
_chemical_formula_sum 'C34 H50 O6 S'
_chemical_formula_weight 586.80
_chemical_melting_point 422
_chemical_name_systematic
;
(25<i>R</i>)-6\a-Hydroxy-5\a-spirostan-3\b-yl tosylate
;
_space_group_IT_number 19
_symmetry_cell_setting orthorhombic
_symmetry_space_group_name_Hall 'P 2ac 2ab'
_symmetry_space_group_name_H-M 'P 21 21 21'
_atom_sites_solution_hydrogens geom
_atom_sites_solution_primary direct
_atom_sites_solution_secondary difmap
_audit_creation_method SHELXL97
_cell_angle_alpha 90.00
_cell_angle_beta 90.00
_cell_angle_gamma 90.00
_cell_formula_units_Z 4
_cell_length_a 6.7653(8)
_cell_length_b 12.2856(11)
_cell_length_c 37.943(4)
_cell_measurement_reflns_used 72
_cell_measurement_temperature 296.0(10)
_cell_measurement_theta_max 12.52
_cell_measurement_theta_min 4.60
_cell_volume 3153.7(6)
_computing_cell_refinement 'XSCANS (Siemens, 1996)'
_computing_data_collection 'XSCANS (Siemens, 1996)'
_computing_data_reduction 'XSCANS (Siemens, 1996)'
_computing_molecular_graphics 'SHELXTL (Sheldrick, 2008)'
_computing_publication_material 'SHELXL97 (Sheldrick, 2008)'
_computing_structure_refinement 'SHELXL97 (Sheldrick, 2008)'
_computing_structure_solution 'SHELXS97 (Sheldrick, 2008)'
_diffrn_ambient_temperature 296.0(10)
_diffrn_measured_fraction_theta_full 0.998
_diffrn_measured_fraction_theta_max 0.998
_diffrn_measurement_device_type 'Bruker P4'
_diffrn_measurement_method '\w scans'
_diffrn_radiation_monochromator graphite
_diffrn_radiation_type MoK\a
_diffrn_radiation_wavelength 0.71073
_diffrn_reflns_av_R_equivalents 0.0234
_diffrn_reflns_av_sigmaI/netI 0.0303
_diffrn_reflns_limit_h_max 6
_diffrn_reflns_limit_h_min -8
_diffrn_reflns_limit_k_max 15
_diffrn_reflns_limit_k_min -15
_diffrn_reflns_limit_l_max 47
_diffrn_reflns_limit_l_min -46
_diffrn_reflns_number 9218
_diffrn_reflns_theta_full 26.25
_diffrn_reflns_theta_max 26.25
_diffrn_reflns_theta_min 1.97
_diffrn_standards_decay_% 1.5
_diffrn_standards_interval_count 97
_diffrn_standards_number 3
_exptl_absorpt_coefficient_mu 0.146
_exptl_absorpt_correction_T_max 0.943
_exptl_absorpt_correction_T_min 0.905
_exptl_absorpt_correction_type psi-scan
_exptl_absorpt_process_details '(XSCANS; Siemens, 1996)'
_exptl_crystal_colour colourless
_exptl_crystal_density_diffrn 1.236
_exptl_crystal_density_method 'not measured'
_exptl_crystal_description prism
_exptl_crystal_F_000 1272
_exptl_crystal_size_max 0.6
_exptl_crystal_size_mid 0.5
_exptl_crystal_size_min 0.4
_refine_diff_density_max 0.155
_refine_diff_density_min -0.157
_refine_ls_abs_structure_details 'Flack (1983), 2504  Friedel pairs'
_refine_ls_abs_structure_Flack -0.03(7)
_refine_ls_extinction_coef 0.0058(5)
_refine_ls_extinction_expression Fc^*^=kFc[1+0.001xFc^2^\l^3^/sin(2\q)]^-1/4^
_refine_ls_extinction_method 'SHELXL97 (Sheldrick, 2008)'
_refine_ls_goodness_of_fit_ref 1.033
_refine_ls_hydrogen_treatment mixed
_refine_ls_matrix_type full
_refine_ls_number_constraints 0
_refine_ls_number_parameters 380
_refine_ls_number_reflns 6167
_refine_ls_number_restraints 0
_refine_ls_restrained_S_all 1.033
_refine_ls_R_factor_all 0.0471
_refine_ls_R_factor_gt 0.0364
_refine_ls_shift/su_max 0.002
_refine_ls_shift/su_mean 0.000
_refine_ls_structure_factor_coef Fsqd
_refine_ls_weighting_details 'calc w=1/[\s^2^(Fo^2^)+(0.0359P)^2^+0.5535P] where P=(Fo^2^+2Fc^2^)/3'
_refine_ls_weighting_scheme calc
_refine_ls_wR_factor_gt 0.0834
_refine_ls_wR_factor_ref 0.0903
_reflns_number_gt 5274
_reflns_number_total 6167
_reflns_threshold_expression I>2\s(I)
_cod_data_source_file bq2379.cif
_cod_data_source_block I
_cod_original_cell_volume 3153.6(6)
_cod_database_code 2236815
_cod_database_fobs_code 2236815

loop_
_symmetry_equiv_pos_as_xyz
'x, y, z'
'-x+1/2, -y, z+1/2'
'-x, y+1/2, -z+1/2'
'x+1/2, -y+1/2, -z'

loop_
_atom_site_type_symbol
_atom_site_label
_atom_site_fract_x
_atom_site_fract_y
_atom_site_fract_z
_atom_site_U_iso_or_equiv
_atom_site_adp_type
_atom_site_calc_flag
_atom_site_refinement_flags
_atom_site_occupancy
_atom_site_symmetry_multiplicity
C C1 0.7277(3) 0.76613(17) 0.81367(5) 0.0487(5) Uani d . 1 1
H H1A 0.7549 0.7024 0.7994 0.058 Uiso calc R 1 1
H H1B 0.8056 0.8259 0.8044 0.058 Uiso calc R 1 1
C C2 0.7923(3) 0.74351(17) 0.85158(5) 0.0535(5) Uani d . 1 1
H H2A 0.7246 0.6793 0.8603 0.064 Uiso calc R 1 1
H H2B 0.9333 0.7293 0.8521 0.064 Uiso calc R 1 1
C C3 0.7455(3) 0.83933(17) 0.87512(5) 0.0501(5) Uani d . 1 1
H H3A 0.8291 0.9013 0.8686 0.060 Uiso calc R 1 1
C C4 0.5302(3) 0.87241(18) 0.87337(5) 0.0510(5) Uani d . 1 1
H H4A 0.5095 0.9374 0.8874 0.061 Uiso calc R 1 1
H H4B 0.4485 0.8148 0.8830 0.061 Uiso calc R 1 1
C C5 0.4702(3) 0.89471(15) 0.83500(4) 0.0424(4) Uani d . 1 1
H H5A 0.5563 0.9532 0.8265 0.051 Uiso calc R 1 1
C C6 0.2580(3) 0.93700(16) 0.83213(5) 0.0478(4) Uani d . 1 1
H H6A 0.1664 0.8805 0.8402 0.057 Uiso calc R 1 1
C C7 0.2094(3) 0.96671(16) 0.79427(5) 0.0484(5) Uani d . 1 1
H H7A 0.2901 1.0282 0.7872 0.058 Uiso calc R 1 1
H H7B 0.0720 0.9889 0.7929 0.058 Uiso calc R 1 1
C C8 0.2445(3) 0.87236(14) 0.76861(4) 0.0392(4) Uani d . 1 1
H H8A 0.1540 0.8130 0.7748 0.047 Uiso calc R 1 1
C C9 0.4581(3) 0.82992(14) 0.77203(4) 0.0397(4) Uani d . 1 1
H H9A 0.5443 0.8920 0.7668 0.048 Uiso calc R 1 1
C C10 0.5071(3) 0.79483(14) 0.81045(4) 0.0398(4) Uani d . 1 1
C C11 0.5084(3) 0.74214(17) 0.74437(5) 0.0520(5) Uani d . 1 1
H H11A 0.6494 0.7280 0.7451 0.062 Uiso calc R 1 1
H H11B 0.4410 0.6752 0.7507 0.062 Uiso calc R 1 1
C C12 0.4505(3) 0.77331(17) 0.70650(5) 0.0493(5) Uani d . 1 1
H H12A 0.5339 0.8326 0.6985 0.059 Uiso calc R 1 1
H H12B 0.4723 0.7116 0.6910 0.059 Uiso calc R 1 1
C C13 0.2344(3) 0.80791(14) 0.70437(4) 0.0392(4) Uani d . 1 1
C C14 0.2068(3) 0.90418(14) 0.73031(4) 0.0394(4) Uani d . 1 1
H H14A 0.3094 0.9573 0.7243 0.047 Uiso calc R 1 1
C C15 0.0107(3) 0.95550(16) 0.71905(5) 0.0487(4) Uani d . 1 1
H H15A -0.0063 1.0275 0.7291 0.058 Uiso calc R 1 1
H H15B -0.1011 0.9102 0.7255 0.058 Uiso calc R 1 1
C C16 0.0397(3) 0.96013(15) 0.67900(4) 0.0444(4) Uani d . 1 1
H H16A 0.1065 1.0281 0.6726 0.053 Uiso calc R 1 1
C C17 0.1717(3) 0.86180(14) 0.66890(4) 0.0409(4) Uani d . 1 1
H H17A 0.2900 0.8885 0.6567 0.049 Uiso calc R 1 1
C C18 0.1006(3) 0.71110(16) 0.71335(5) 0.0555(5) Uani d . 1 1
H H18A 0.1350 0.6833 0.7362 0.083 Uiso calc R 1 1
H H18B 0.1178 0.6550 0.6960 0.083 Uiso calc R 1 1
H H18C -0.0348 0.7344 0.7135 0.083 Uiso calc R 1 1
C C19 0.3831(3) 0.69510(15) 0.82133(5) 0.0517(5) Uani d . 1 1
H H19A 0.4338 0.6313 0.8099 0.078 Uiso calc R 1 1
H H19B 0.2480 0.7062 0.8145 0.078 Uiso calc R 1 1
H H19C 0.3902 0.6858 0.8464 0.078 Uiso calc R 1 1
C C20 0.0414(3) 0.79983(16) 0.64246(5) 0.0483(5) Uani d . 1 1
H H20A -0.0400 0.7484 0.6558 0.058 Uiso calc R 1 1
C C21 0.1537(4) 0.7352(2) 0.61469(6) 0.0721(7) Uani d . 1 1
H H21A 0.0614 0.7007 0.5991 0.108 Uiso calc R 1 1
H H21B 0.2333 0.6808 0.6260 0.108 Uiso calc R 1 1
H H21C 0.2373 0.7834 0.6015 0.108 Uiso calc R 1 1
C C22 -0.0941(3) 0.88812(16) 0.62844(4) 0.0471(4) Uani d . 1 1
C C23 -0.2867(3) 0.85149(19) 0.61189(5) 0.0588(5) Uani d . 1 1
H H23A -0.3665 0.8151 0.6296 0.071 Uiso calc R 1 1
H H23B -0.2587 0.7995 0.5933 0.071 Uiso calc R 1 1
C C24 -0.4025(4) 0.9461(2) 0.59666(6) 0.0648(6) Uani d . 1 1
H H24A -0.5165 0.9185 0.5840 0.078 Uiso calc R 1 1
H H24B -0.4499 0.9918 0.6157 0.078 Uiso calc R 1 1
C C25 -0.2772(4) 1.01361(18) 0.57190(5) 0.0593(5) Uani d . 1 1
H H25A -0.2429 0.9686 0.5515 0.071 Uiso calc R 1 1
C C26 -0.0883(4) 1.04441(18) 0.59073(5) 0.0599(5) Uani d . 1 1
H H26A -0.0032 1.0834 0.5745 0.072 Uiso calc R 1 1
H H26B -0.1198 1.0932 0.6100 0.072 Uiso calc R 1 1
O O27 0.0167(2) 0.95231(12) 0.60433(3) 0.0537(3) Uani d . 1 1
C C28 -0.3833(4) 1.1154(2) 0.55875(6) 0.0824(7) Uani d . 1 1
H H28A -0.2911 1.1613 0.5465 0.124 Uiso calc R 1 1
H H28B -0.4377 1.1543 0.5784 0.124 Uiso calc R 1 1
H H28C -0.4878 1.0948 0.5430 0.124 Uiso calc R 1 1
O O29 -0.1410(2) 0.95014(11) 0.65939(3) 0.0510(3) Uani d . 1 1
O O30 0.2301(3) 1.03360(13) 0.85290(4) 0.0693(5) Uani d . 1 1
H H30 0.206(5) 1.017(3) 0.8723(8) 0.107(12) Uiso d . 1 1
O O31 0.7980(2) 0.80181(12) 0.91112(3) 0.0565(4) Uani d . 1 1
S S32 0.89495(8) 0.88025(5) 0.938758(13) 0.05819(15) Uani d . 1 1
O O33 1.0188(2) 0.95749(16) 0.92101(4) 0.0753(5) Uani d . 1 1
O O34 0.9767(3) 0.80926(16) 0.96460(4) 0.0825(5) Uani d . 1 1
C C35 0.6942(3) 0.94918(16) 0.95735(5) 0.0506(5) Uani d . 1 1
C C36 0.6646(4) 1.05871(19) 0.95077(7) 0.0735(7) Uani d . 1 1
H H36A 0.7537 1.0974 0.9369 0.088 Uiso calc R 1 1
C C37 0.5013(5) 1.1100(2) 0.96490(8) 0.0859(8) Uani d . 1 1
H H37A 0.4812 1.1834 0.9601 0.103 Uiso calc R 1 1
C C38 0.3682(4) 1.0562(2) 0.98576(7) 0.0763(7) Uani d . 1 1
C C39 0.4014(4) 0.9468(2) 0.99195(6) 0.0749(7) Uani d . 1 1
H H39A 0.3125 0.9084 1.0059 0.090 Uiso calc R 1 1
C C40 0.5620(3) 0.89296(19) 0.97808(5) 0.0614(6) Uani d . 1 1
H H40A 0.5811 0.8193 0.9827 0.074 Uiso calc R 1 1
C C41 0.1927(6) 1.1145(3) 1.00114(11) 0.1337(14) Uani d . 1 1
H H41A 0.1886 1.1877 0.9923 0.201 Uiso calc R 1 1
H H41B 0.2040 1.1160 1.0264 0.201 Uiso calc R 1 1
H H41C 0.0737 1.0771 0.9946 0.201 Uiso calc R 1 1

loop_
_atom_site_aniso_label
_atom_site_aniso_U_11
_atom_site_aniso_U_22
_atom_site_aniso_U_33
_atom_site_aniso_U_12
_atom_site_aniso_U_13
_atom_site_aniso_U_23
C1 0.0473(11) 0.0556(11) 0.0431(10) 0.0123(9) 0.0071(9) 0.0001(9)
C2 0.0517(12) 0.0623(12) 0.0465(10) 0.0189(10) 0.0007(9) 0.0011(9)
C3 0.0565(12) 0.0576(11) 0.0362(9) 0.0088(10) -0.0011(9) 0.0058(8)
C4 0.0581(12) 0.0573(11) 0.0378(9) 0.0136(10) 0.0044(8) 0.0005(9)
C5 0.0475(10) 0.0443(9) 0.0355(8) 0.0061(9) 0.0048(8) 0.0013(7)
C6 0.0553(11) 0.0487(10) 0.0394(9) 0.0171(9) 0.0063(9) -0.0048(8)
C7 0.0552(12) 0.0494(10) 0.0407(9) 0.0202(10) 0.0017(8) -0.0024(8)
C8 0.0428(10) 0.0393(9) 0.0356(8) 0.0050(8) 0.0057(7) -0.0007(7)
C9 0.0406(10) 0.0420(9) 0.0367(8) 0.0025(8) 0.0077(7) 0.0027(7)
C10 0.0411(10) 0.0416(9) 0.0369(8) 0.0078(8) 0.0084(8) 0.0022(7)
C11 0.0537(11) 0.0586(11) 0.0436(10) 0.0190(10) 0.0077(9) -0.0053(9)
C12 0.0533(12) 0.0549(11) 0.0397(9) 0.0111(10) 0.0076(8) -0.0040(9)
C13 0.0441(10) 0.0369(8) 0.0366(8) -0.0013(8) 0.0069(8) -0.0022(7)
C14 0.0446(10) 0.0357(9) 0.0380(8) -0.0003(8) 0.0050(8) -0.0008(7)
C15 0.0578(12) 0.0491(10) 0.0393(9) 0.0138(10) -0.0017(9) -0.0074(8)
C16 0.0529(11) 0.0416(9) 0.0387(9) -0.0013(9) -0.0036(8) -0.0019(8)
C17 0.0439(10) 0.0418(9) 0.0371(8) -0.0051(8) 0.0046(7) -0.0016(7)
C18 0.0685(13) 0.0443(10) 0.0536(11) -0.0121(11) 0.0078(11) 0.0016(9)
C19 0.0589(12) 0.0464(10) 0.0498(10) 0.0020(10) 0.0090(10) 0.0082(9)
C20 0.0554(12) 0.0471(10) 0.0424(9) -0.0055(9) 0.0033(8) -0.0089(8)
C21 0.0797(17) 0.0773(16) 0.0594(13) 0.0107(14) -0.0034(12) -0.0307(12)
C22 0.0501(10) 0.0540(10) 0.0373(8) -0.0082(10) 0.0034(8) -0.0058(8)
C23 0.0579(13) 0.0719(14) 0.0468(11) -0.0172(12) -0.0006(10) -0.0029(10)
C24 0.0556(13) 0.0872(16) 0.0516(11) -0.0077(14) -0.0082(10) -0.0018(11)
C25 0.0699(14) 0.0672(13) 0.0409(10) -0.0005(12) -0.0053(10) -0.0072(9)
C26 0.0707(14) 0.0584(12) 0.0506(11) -0.0120(12) -0.0046(11) 0.0041(10)
O27 0.0522(8) 0.0616(8) 0.0472(7) -0.0106(7) 0.0010(6) 0.0036(7)
C28 0.0959(19) 0.0858(17) 0.0654(14) 0.0142(17) -0.0129(14) 0.0027(14)
O29 0.0533(8) 0.0609(8) 0.0387(6) 0.0071(7) -0.0027(6) -0.0085(6)
O30 0.0981(13) 0.0661(9) 0.0435(8) 0.0378(10) 0.0019(9) -0.0110(7)
O31 0.0708(10) 0.0598(8) 0.0390(6) 0.0138(8) -0.0043(6) 0.0051(6)
S32 0.0559(3) 0.0777(4) 0.0410(2) 0.0079(3) -0.0039(2) 0.0055(2)
O33 0.0600(9) 0.1110(13) 0.0551(9) -0.0139(10) 0.0071(8) 0.0017(9)
O34 0.0882(12) 0.1071(13) 0.0521(8) 0.0312(11) -0.0188(9) 0.0102(9)
C35 0.0605(12) 0.0548(11) 0.0365(9) -0.0038(10) 0.0006(9) 0.0038(9)
C36 0.0881(19) 0.0585(13) 0.0740(15) -0.0034(13) 0.0191(13) 0.0177(12)
C37 0.108(2) 0.0530(13) 0.0968(18) 0.0096(16) 0.0092(18) 0.0002(14)
C38 0.0751(17) 0.0809(17) 0.0730(15) 0.0027(15) 0.0090(13) -0.0160(14)
C39 0.0727(16) 0.0827(17) 0.0692(14) -0.0126(15) 0.0197(13) 0.0031(13)
C40 0.0720(15) 0.0563(12) 0.0559(11) -0.0085(12) 0.0084(11) 0.0065(10)
C41 0.117(3) 0.134(3) 0.150(3) 0.031(3) 0.041(3) -0.040(3)

loop_
_atom_type_symbol
_atom_type_description
_atom_type_scat_dispersion_real
_atom_type_scat_dispersion_imag
_atom_type_scat_source
C C 0.0033 0.0016 'International Tables Vol C Tables 4.2.6.8 and 6.1.1.4'
H H 0.0000 0.0000 'International Tables Vol C Tables 4.2.6.8 and 6.1.1.4'
O O 0.0106 0.0060 'International Tables Vol C Tables 4.2.6.8 and 6.1.1.4'
S S 0.1246 0.1234 'International Tables Vol C Tables 4.2.6.8 and 6.1.1.4'

loop_
_geom_angle_atom_site_label_1
_geom_angle_atom_site_label_2
_geom_angle_atom_site_label_3
_geom_angle
C2 C1 C10 113.18(16)
C2 C1 H1A 108.9
C10 C1 H1A 108.9
C2 C1 H1B 108.9
C10 C1 H1B 108.9
H1A C1 H1B 107.8
C3 C2 C1 110.78(16)
C3 C2 H2A 109.5
C1 C2 H2A 109.5
C3 C2 H2B 109.5
C1 C2 H2B 109.5
H2A C2 H2B 108.1
O31 C3 C2 104.59(15)
O31 C3 C4 110.72(16)
C2 C3 C4 112.62(18)
O31 C3 H3A 109.6
C2 C3 H3A 109.6
C4 C3 H3A 109.6
C3 C4 C5 110.11(15)
C3 C4 H4A 109.6
C5 C4 H4A 109.6
C3 C4 H4B 109.6
C5 C4 H4B 109.6
H4A C4 H4B 108.2
C6 C5 C4 112.09(15)
C6 C5 C10 112.00(15)
C4 C5 C10 112.53(15)
C6 C5 H5A 106.6
C4 C5 H5A 106.6
C10 C5 H5A 106.6
O30 C6 C7 106.97(15)
O30 C6 C5 111.38(17)
C7 C6 C5 110.63(15)
O30 C6 H6A 109.3
C7 C6 H6A 109.3
C5 C6 H6A 109.3
C6 C7 C8 112.68(15)
C6 C7 H7A 109.1
C8 C7 H7A 109.1
C6 C7 H7B 109.1
C8 C7 H7B 109.1
H7A C7 H7B 107.8
C14 C8 C7 112.66(14)
C14 C8 C9 108.86(14)
C7 C8 C9 110.35(15)
C14 C8 H8A 108.3
C7 C8 H8A 108.3
C9 C8 H8A 108.3
C8 C9 C11 112.69(16)
C8 C9 C10 111.83(14)
C11 C9 C10 113.38(15)
C8 C9 H9A 106.1
C11 C9 H9A 106.1
C10 C9 H9A 106.1
C1 C10 C19 108.94(16)
C1 C10 C9 110.15(14)
C19 C10 C9 110.82(16)
C1 C10 C5 106.74(16)
C19 C10 C5 112.22(14)
C9 C10 C5 107.90(14)
C12 C11 C9 113.93(15)
C12 C11 H11A 108.8
C9 C11 H11A 108.8
C12 C11 H11B 108.8
C9 C11 H11B 108.8
H11A C11 H11B 107.7
C13 C12 C11 111.28(15)
C13 C12 H12A 109.4
C11 C12 H12A 109.4
C13 C12 H12B 109.4
C11 C12 H12B 109.4
H12A C12 H12B 108.0
C12 C13 C18 109.76(16)
C12 C13 C14 107.14(15)
C18 C13 C14 112.31(14)
C12 C13 C17 115.15(15)
C18 C13 C17 111.15(16)
C14 C13 C17 101.04(13)
C8 C14 C15 121.10(15)
C8 C14 C13 112.90(14)
C15 C14 C13 103.99(14)
C8 C14 H14A 105.9
C15 C14 H14A 105.9
C13 C14 H14A 105.9
C14 C15 C16 100.44(15)
C14 C15 H15A 111.7
C16 C15 H15A 111.7
C14 C15 H15B 111.7
C16 C15 H15B 111.7
H15A C15 H15B 109.5
O29 C16 C15 113.67(16)
O29 C16 C17 107.18(14)
C15 C16 C17 106.85(14)
O29 C16 H16A 109.7
C15 C16 H16A 109.7
C17 C16 H16A 109.7
C20 C17 C16 102.53(15)
C20 C17 C13 120.61(15)
C16 C17 C13 105.90(13)
C20 C17 H17A 109.1
C16 C17 H17A 109.1
C13 C17 H17A 109.1
C13 C18 H18A 109.5
C13 C18 H18B 109.5
H18A C18 H18B 109.5
C13 C18 H18C 109.5
H18A C18 H18C 109.5
H18B C18 H18C 109.5
C10 C19 H19A 109.5
C10 C19 H19B 109.5
H19A C19 H19B 109.5
C10 C19 H19C 109.5
H19A C19 H19C 109.5
H19B C19 H19C 109.5
C22 C20 C21 115.60(17)
C22 C20 C17 102.79(15)
C21 C20 C17 115.06(18)
C22 C20 H20A 107.6
C21 C20 H20A 107.6
C17 C20 H20A 107.6
C20 C21 H21A 109.5
C20 C21 H21B 109.5
H21A C21 H21B 109.5
C20 C21 H21C 109.5
H21A C21 H21C 109.5
H21B C21 H21C 109.5
O27 C22 O29 110.39(15)
O27 C22 C23 110.60(16)
O29 C22 C23 107.87(16)
O27 C22 C20 107.67(16)
O29 C22 C20 103.08(14)
C23 C22 C20 116.93(18)
C22 C23 C24 111.99(18)
C22 C23 H23A 109.2
C24 C23 H23A 109.2
C22 C23 H23B 109.2
C24 C23 H23B 109.2
H23A C23 H23B 107.9
C25 C24 C23 111.6(2)
C25 C24 H24A 109.3
C23 C24 H24A 109.3
C25 C24 H24B 109.3
C23 C24 H24B 109.3
H24A C24 H24B 108.0
C26 C25 C24 108.51(17)
C26 C25 C28 110.3(2)
C24 C25 C28 112.9(2)
C26 C25 H25A 108.3
C24 C25 H25A 108.3
C28 C25 H25A 108.3
O27 C26 C25 113.06(17)
O27 C26 H26A 109.0
C25 C26 H26A 109.0
O27 C26 H26B 109.0
C25 C26 H26B 109.0
H26A C26 H26B 107.8
C22 O27 C26 114.12(16)
C25 C28 H28A 109.5
C25 C28 H28B 109.5
H28A C28 H28B 109.5
C25 C28 H28C 109.5
H28A C28 H28C 109.5
H28B C28 H28C 109.5
C22 O29 C16 106.34(13)
C6 O30 H30 109(2)
C3 O31 S32 121.63(13)
O34 S32 O33 120.11(12)
O34 S32 O31 104.27(10)
O33 S32 O31 109.71(9)
O34 S32 C35 108.69(10)
O33 S32 C35 108.83(11)
O31 S32 C35 104.03(9)
C40 C35 C36 119.8(2)
C40 C35 S32 119.47(16)
C36 C35 S32 120.73(17)
C37 C36 C35 119.4(2)
C37 C36 H36A 120.3
C35 C36 H36A 120.3
C38 C37 C36 122.1(2)
C38 C37 H37A 119.0
C36 C37 H37A 119.0
C37 C38 C39 117.4(2)
C37 C38 C41 120.9(3)
C39 C38 C41 121.7(3)
C40 C39 C38 122.0(2)
C40 C39 H39A 119.0
C38 C39 H39A 119.0
C39 C40 C35 119.4(2)
C39 C40 H40A 120.3
C35 C40 H40A 120.3
C38 C41 H41A 109.5
C38 C41 H41B 109.5
H41A C41 H41B 109.5
C38 C41 H41C 109.5
H41A C41 H41C 109.5
H41B C41 H41C 109.5

loop_
_geom_bond_atom_site_label_1
_geom_bond_atom_site_label_2
_geom_bond_distance
C1 C2 1.528(3)
C1 C10 1.539(3)
C1 H1A 0.9700
C1 H1B 0.9700
C2 C3 1.511(3)
C2 H2A 0.9700
C2 H2B 0.9700
C3 O31 1.485(2)
C3 C4 1.514(3)
C3 H3A 0.9800
C4 C5 1.536(2)
C4 H4A 0.9700
C4 H4B 0.9700
C5 C6 1.530(3)
C5 C10 1.561(2)
C5 H5A 0.9800
C6 O30 1.437(2)
C6 C7 1.518(2)
C6 H6A 0.9800
C7 C8 1.532(2)
C7 H7A 0.9700
C7 H7B 0.9700
C8 C14 1.526(2)
C8 C9 1.542(2)
C8 H8A 0.9800
C9 C11 1.543(2)
C9 C10 1.556(2)
C9 H9A 0.9800
C10 C19 1.541(3)
C11 C12 1.538(3)
C11 H11A 0.9700
C11 H11B 0.9700
C12 C13 1.525(3)
C12 H12A 0.9700
C12 H12B 0.9700
C13 C18 1.533(3)
C13 C14 1.550(2)
C13 C17 1.559(2)
C14 C15 1.529(3)
C14 H14A 0.9800
C15 C16 1.533(2)
C15 H15A 0.9700
C15 H15B 0.9700
C16 O29 1.436(2)
C16 C17 1.550(3)
C16 H16A 0.9800
C17 C20 1.537(3)
C17 H17A 0.9800
C18 H18A 0.9600
C18 H18B 0.9600
C18 H18C 0.9600
C19 H19A 0.9600
C19 H19B 0.9600
C19 H19C 0.9600
C20 C22 1.516(3)
C20 C21 1.523(3)
C20 H20A 0.9800
C21 H21A 0.9600
C21 H21B 0.9600
C21 H21C 0.9600
C22 O27 1.422(2)
C22 O29 1.435(2)
C22 C23 1.515(3)
C23 C24 1.516(3)
C23 H23A 0.9700
C23 H23B 0.9700
C24 C25 1.513(3)
C24 H24A 0.9700
C24 H24B 0.9700
C25 C26 1.512(3)
C25 C28 1.526(3)
C25 H25A 0.9800
C26 O27 1.432(3)
C26 H26A 0.9700
C26 H26B 0.9700
C28 H28A 0.9600
C28 H28B 0.9600
C28 H28C 0.9600
O30 H30 0.78(3)
O31 S32 1.5680(15)
S32 O34 1.4241(16)
S32 O33 1.4340(18)
S32 C35 1.749(2)
C35 C40 1.377(3)
C35 C36 1.383(3)
C36 C37 1.380(4)
C36 H36A 0.9300
C37 C38 1.369(4)
C37 H37A 0.9300
C38 C39 1.383(4)
C38 C41 1.504(4)
C39 C40 1.377(3)
C39 H39A 0.9300
C40 H40A 0.9300
C41 H41A 0.9600
C41 H41B 0.9600
C41 H41C 0.9600

loop_
_geom_hbond_atom_site_label_D
_geom_hbond_atom_site_label_H
_geom_hbond_atom_site_label_A
_geom_hbond_site_symmetry_A
_geom_hbond_distance_DH
_geom_hbond_distance_HA
_geom_hbond_distance_DA
_geom_hbond_angle_DHA
_geom_hbond_publ_flag
O30 H30 O33 1_455 0.78(3) 2.35(3) 3.098(2) 159(3) yes
C40 H40A O34 4_467 0.93 2.65 3.352(3) 133.3 yes

loop_
_geom_torsion_atom_site_label_1
_geom_torsion_atom_site_label_2
_geom_torsion_atom_site_label_3
_geom_torsion_atom_site_label_4
_geom_torsion
C10 C1 C2 C3 -56.5(2)
C1 C2 C3 O31 174.77(17)
C1 C2 C3 C4 54.5(2)
O31 C3 C4 C5 -171.61(16)
C2 C3 C4 C5 -54.9(2)
C3 C4 C5 C6 -175.57(17)
C3 C4 C5 C10 57.1(2)
C4 C5 C6 O30 56.6(2)
C10 C5 C6 O30 -175.81(15)
C4 C5 C6 C7 175.44(17)
C10 C5 C6 C7 -57.0(2)
O30 C6 C7 C8 176.66(17)
C5 C6 C7 C8 55.2(2)
C6 C7 C8 C14 -176.75(17)
C6 C7 C8 C9 -54.8(2)
C14 C8 C9 C11 -50.40(19)
C7 C8 C9 C11 -174.53(15)
C14 C8 C9 C10 -179.51(15)
C7 C8 C9 C10 56.36(19)
C2 C1 C10 C19 -64.9(2)
C2 C1 C10 C9 173.36(16)
C2 C1 C10 C5 56.5(2)
C8 C9 C10 C1 -173.24(15)
C11 C9 C10 C1 58.0(2)
C8 C9 C10 C19 66.14(19)
C11 C9 C10 C19 -62.6(2)
C8 C9 C10 C5 -57.08(19)
C11 C9 C10 C5 174.17(16)
C6 C5 C10 C1 175.76(15)
C4 C5 C10 C1 -56.9(2)
C6 C5 C10 C19 -65.0(2)
C4 C5 C10 C19 62.4(2)
C6 C5 C10 C9 57.39(19)
C4 C5 C10 C9 -175.26(16)
C8 C9 C11 C12 48.6(2)
C10 C9 C11 C12 176.91(17)
C9 C11 C12 C13 -52.6(2)
C11 C12 C13 C18 -64.8(2)
C11 C12 C13 C14 57.4(2)
C11 C12 C13 C17 168.88(15)
C7 C8 C14 C15 -53.7(2)
C9 C8 C14 C15 -176.44(16)
C7 C8 C14 C13 -177.83(15)
C9 C8 C14 C13 59.4(2)
C12 C13 C14 C8 -63.21(19)
C18 C13 C14 C8 57.4(2)
C17 C13 C14 C8 175.91(15)
C12 C13 C14 C15 163.71(15)
C18 C13 C14 C15 -75.69(18)
C17 C13 C14 C15 42.83(17)
C8 C14 C15 C16 -174.43(16)
C13 C14 C15 C16 -46.22(17)
C14 C15 C16 O29 149.34(15)
C14 C15 C16 C17 31.31(18)
O29 C16 C17 C20 -0.41(18)
C15 C16 C17 C20 121.79(16)
O29 C16 C17 C13 -127.69(15)
C15 C16 C17 C13 -5.49(19)
C12 C13 C17 C20 107.2(2)
C18 C13 C17 C20 -18.4(2)
C14 C13 C17 C20 -137.79(17)
C12 C13 C17 C16 -137.32(16)
C18 C13 C17 C16 97.08(17)
C14 C13 C17 C16 -22.27(17)
C16 C17 C20 C22 24.43(18)
C13 C17 C20 C22 141.67(16)
C16 C17 C20 C21 150.96(18)
C13 C17 C20 C21 -91.8(2)
C21 C20 C22 O27 -50.2(2)
C17 C20 C22 O27 76.01(17)
C21 C20 C22 O29 -166.88(18)
C17 C20 C22 O29 -40.70(18)
C21 C20 C22 C23 75.0(2)
C17 C20 C22 C23 -158.82(16)
O27 C22 C23 C24 -52.4(2)
O29 C22 C23 C24 68.4(2)
C20 C22 C23 C24 -176.07(17)
C22 C23 C24 C25 52.5(2)
C23 C24 C25 C26 -52.1(2)
C23 C24 C25 C28 -174.71(18)
C24 C25 C26 O27 54.8(2)
C28 C25 C26 O27 178.89(18)
O29 C22 O27 C26 -63.9(2)
C23 C22 O27 C26 55.4(2)
C20 C22 O27 C26 -175.73(15)
C25 C26 O27 C22 -58.3(2)
O27 C22 O29 C16 -73.14(18)
C23 C22 O29 C16 165.92(16)
C20 C22 O29 C16 41.62(18)
C15 C16 O29 C22 -143.50(16)
C17 C16 O29 C22 -25.66(18)
C2 C3 O31 S32 142.58(15)
C4 C3 O31 S32 -95.9(2)
C3 O31 S32 O34 -162.55(15)
C3 O31 S32 O33 -32.69(18)
C3 O31 S32 C35 83.60(16)
O34 S32 C35 C40 -42.7(2)
O33 S32 C35 C40 -175.16(17)
O31 S32 C35 C40 67.93(18)
O34 S32 C35 C36 138.8(2)
O33 S32 C35 C36 6.4(2)
O31 S32 C35 C36 -110.5(2)
C40 C35 C36 C37 -0.5(4)
S32 C35 C36 C37 177.9(2)
C35 C36 C37 C38 0.9(4)
C36 C37 C38 C39 -0.8(4)
C36 C37 C38 C41 179.3(3)
C37 C38 C39 C40 0.4(4)
C41 C38 C39 C40 -179.7(3)
C38 C39 C40 C35 -0.1(4)
C36 C35 C40 C39 0.1(3)
S32 C35 C40 C39 -178.35(18)

loop_
_cod_related_entry_id
_cod_related_entry_database
_cod_related_entry_code
1 ChemSpider 30658205
